data_2002850
loop_
_publ_author_name
'Scheunemann, K'
'Mueller-Buschbaum, Hk'

_publ_section_title 'Zur Kristallstruktur von Sr2 Nb2 O7'
_journal_name_full 'Journal of Inorganic and Nuclear Chemistry'
_journal_page_first 1679
_journal_page_last 1680
_journal_paper_doi 10.1016/0022-1902(75)80297-1
_journal_volume 37
_journal_year 1975
_chemical_formula_structural 'Sr2 (Nb2 O7)'
_chemical_formula_sum 'Nb2 O7 Sr2'
_chemical_name_systematic 'Distrontium diniobate'
_space_group_IT_number 33
_symmetry_cell_setting orthorhombic
_symmetry_Int_Tables_number 33
_symmetry_space_group_name_Hall 'P 2c -2n'
_symmetry_space_group_name_H-M 'P n a 21'
_cell_angle_alpha 90
_cell_angle_beta 90
_cell_angle_gamma 90
_cell_formula_units_Z 8
_cell_length_a 26.64699(1200)
_cell_length_b 7.936(4)
_cell_length_c 5.705(3)
_cell_volume 1206.4
_refine_ls_R_factor_all 0.076
_cod_database_code 2002850

loop_
_symmetry_equiv_pos_as_xyz
x,y,z
-x,-y,1/2+z
1/2-x,1/2+y,1/2+z
1/2+x,1/2-y,z

loop_
_atom_site_label
_atom_site_type_symbol
_atom_site_symmetry_multiplicity
_atom_site_Wyckoff_symbol
_atom_site_fract_x
_atom_site_fract_y
_atom_site_fract_z
_atom_site_occupancy
_atom_site_attached_hydrogens
_atom_site_calc_flag
Nb1 Nb5+ 4 a 0.09 0.1253 0.7752 1. 0 d
Nb2 Nb5+ 4 a 0.1954 0.1277 0.2482 1. 0 d
Nb3 Nb5+ 4 a 0.3107 0.1212 0.7467 1. 0 d
Nb4 Nb5+ 4 a 0.4139 0.1239 0.278 1. 0 d
Sr1 Sr2+ 4 a 0.05 0.3715 0.2948 1. 0 d
Sr2 Sr2+ 4 a 0.2027 0.368 0.7445 1. 0 d
Sr3 Sr2+ 4 a 0.3061 0.3656 0.2439 1. 0 d
Sr4 Sr2+ 4 a 0.4615 0.3737 0.8193 1. 0 d
O1 O2- 4 a 0.036 0.13 0.561 1. 0 d
O2 O2- 4 a 0.05 0.119 0.05 1. 0 d
O3 O2- 4 a 0.095 0.374 0.764 1. 0 d
O4 O2- 4 a 0.138 0.147 0.468 1. 0 d
O5 O2- 4 a 0.158 0.12 0.908 1. 0 d
O6 O2- 4 a 0.207 0.369 0.216 1. 0 d
O7 O2- 4 a 0.241 0.133 0.532 1. 0 d
O8 O2- 4 a 0.255 0.104 0.99 1. 0 d
O9 O2- 4 a 0.302 0.376 0.732 1. 0 d
O10 O2- 4 a 0.352 0.146 0.469 1. 0 d
O11 O2- 4 a 0.366 0.092 0.966 1. 0 d
O12 O2- 4 a 0.396 0.371 0.204 1. 0 d
O13 O2- 4 a 0.452 0.138 0.552 1. 0 d
O14 O2- 4 a 0.47 0.113 0.051 1. 0 d

loop_
_atom_type_symbol
_atom_type_oxidation_number
Nb5+ 5.000
Sr2+ 2.000
O2- -2.000
